data_7112702
loop_
_publ_author_name
'Ding, Yubin'
'Xie, Yongshu'
'Li, Xin'
'Hill, Jonathan P.'
'Zhang, Weibing'
'Zhu, Weihong'

_publ_section_title
;
 Selective and sensitive &quot;turn-on&quot; fluorescent Zn2+ sensors
 based on di- and tripyrrins with readily modulated emission wavelengths.
;
_journal_issue 19
_journal_name_full 'Chemical communications (Cambridge, England)'
_journal_page_first 5431
_journal_page_last 5433
_journal_paper_doi 10.1039/c1cc11493j
_journal_volume 47
_journal_year 2011
_chemical_formula_sum 'C45 H24 F10 N4 O3 Zn'
_chemical_formula_weight 924.05
_chemical_name_systematic
;
?
;
_space_group_IT_number 15
_symmetry_cell_setting monoclinic
_symmetry_space_group_name_Hall '-C 2yc'
_symmetry_space_group_name_H-M 'C 1 2/c 1'
_atom_sites_solution_hydrogens geom
_atom_sites_solution_primary direct
_atom_sites_solution_secondary difmap
_audit_creation_method SHELXL-97
_cell_angle_alpha 90.00
_cell_angle_beta 115.894(2)
_cell_angle_gamma 90.00
_cell_formula_units_Z 4
_cell_length_a 28.864(2)
_cell_length_b 10.2060(10)
_cell_length_c 14.8521(13)
_cell_measurement_reflns_used 1358
_cell_measurement_temperature 298(2)
_cell_measurement_theta_max 18.751
_cell_measurement_theta_min 2.753
_cell_volume 3936.0(6)
_computing_cell_refinement 'Bruker SMART'
_computing_data_collection 'Bruker SMART'
_computing_data_reduction 'Bruker SHELXTL'
_computing_molecular_graphics 'Bruker SHELXTL'
_computing_publication_material 'Bruker SHELXTL'
_computing_structure_refinement 'SHELXL-97 (Sheldrick, 1997)'
_computing_structure_solution 'SHELXS-97 (Sheldrick, 1990)'
_diffrn_ambient_temperature 298(2)
_diffrn_measured_fraction_theta_full 0.997
_diffrn_measured_fraction_theta_max 0.997
_diffrn_measurement_device_type 'CCD area detector'
_diffrn_measurement_method 'phi and omega scans'
_diffrn_radiation_monochromator graphite
_diffrn_radiation_source 'fine-focus sealed tube'
_diffrn_radiation_type MoK\a
_diffrn_radiation_wavelength 0.71073
_diffrn_reflns_av_R_equivalents 0.0812
_diffrn_reflns_av_sigmaI/netI 0.0976
_diffrn_reflns_limit_h_max 34
_diffrn_reflns_limit_h_min -29
_diffrn_reflns_limit_k_max 12
_diffrn_reflns_limit_k_min -12
_diffrn_reflns_limit_l_max 17
_diffrn_reflns_limit_l_min -17
_diffrn_reflns_number 9831
_diffrn_reflns_theta_full 25.02
_diffrn_reflns_theta_max 25.02
_diffrn_reflns_theta_min 2.42
_exptl_absorpt_coefficient_mu 0.720
_exptl_absorpt_correction_T_max 0.9186
_exptl_absorpt_correction_T_min 0.8577
_exptl_absorpt_correction_type multi-scan
_exptl_absorpt_process_details sadabs
_exptl_crystal_density_diffrn 1.559
_exptl_crystal_density_method 'not measured'
_exptl_crystal_F_000 1864
_exptl_crystal_size_max 0.22
_exptl_crystal_size_mid 0.16
_exptl_crystal_size_min 0.12
_refine_diff_density_max 0.487
_refine_diff_density_min -0.344
_refine_diff_density_rms 0.053
_refine_ls_extinction_method none
_refine_ls_goodness_of_fit_ref 1.009
_refine_ls_hydrogen_treatment constr
_refine_ls_matrix_type full
_refine_ls_number_parameters 290
_refine_ls_number_reflns 3460
_refine_ls_number_restraints 0
_refine_ls_restrained_S_all 1.009
_refine_ls_R_factor_all 0.1049
_refine_ls_R_factor_gt 0.0516
_refine_ls_shift/su_max 0.000
_refine_ls_shift/su_mean 0.000
_refine_ls_structure_factor_coef Fsqd
_refine_ls_weighting_details 'calc w=1/[\s^2^(Fo^2^)+(0.0147P)^2^+0.0000P] where P=(Fo^2^+2Fc^2^)/3'
_refine_ls_weighting_scheme calc
_refine_ls_wR_factor_gt 0.0840
_refine_ls_wR_factor_ref 0.0946
_reflns_number_gt 1813
_reflns_number_total 3460
_reflns_threshold_expression >2sigma(I)
_cod_data_source_file c1cc11493j.txt
_cod_data_source_block 101222k
_cod_depositor_comments
;
The following automatic conversions were performed:

'_symmetry_cell_setting' value 'Monoclinic' changed to 'monoclinic'
according to
/usr/data/users/saulius/automatic-downloads/retrospective/RSC/lib/dictionaries/cif_core.dic
dictionary named 'cif_core.dic' version 2.4.2 from 2011-04-26.

Automatic conversion script
Id: cif_fix_values 2281 2013-09-26 08:29:07Z andrius 
;
_cod_original_sg_symbol_H-M C2/c
_cod_database_code 7112702

loop_
_symmetry_equiv_pos_as_xyz
'x, y, z'
'-x, y, -z+1/2'
'x+1/2, y+1/2, z'
'-x+1/2, y+1/2, -z+1/2'
'-x, -y, -z'
'x, -y, z-1/2'
'-x+1/2, -y+1/2, -z'
'x+1/2, -y+1/2, z-1/2'

loop_
_atom_site_label
_atom_site_type_symbol
_atom_site_fract_x
_atom_site_fract_y
_atom_site_fract_z
_atom_site_U_iso_or_equiv
_atom_site_adp_type
_atom_site_occupancy
_atom_site_symmetry_multiplicity
_atom_site_calc_flag
_atom_site_refinement_flags
Zn1 Zn 0.5000 0.34160(6) 0.2500 0.0571(2) Uani 1 2 d S
N1 N 0.57480(10) 0.3188(3) 0.2994(2) 0.0470(7) Uani 1 1 d .
N2 N 0.50176(12) 0.4820(3) 0.1499(2) 0.0511(8) Uani 1 1 d .
F1 F 0.65290(8) 0.4597(2) 0.11032(19) 0.0868(8) Uani 1 1 d .
F2 F 0.72870(9) 0.6204(3) 0.1181(2) 0.1132(10) Uani 1 1 d .
F3 F 0.75040(9) 0.8392(3) 0.2291(2) 0.1293(11) Uani 1 1 d .
F4 F 0.70041(12) 0.8914(3) 0.3399(3) 0.1678(16) Uani 1 1 d .
F5 F 0.62686(11) 0.7293(3) 0.3359(2) 0.1357(12) Uani 1 1 d .
O1 O 0.52508(10) 0.1630(2) 0.37137(19) 0.0647(7) Uani 1 1 d .
O2 O 0.4641(3) 0.9365(7) 0.2790(7) 0.153(3) Uani 0.50 1 d P
H2 H 0.4767 1.0077 0.3026 0.229 Uiso 0.50 1 calc PR
C1 C 0.60162(15) 0.2338(4) 0.3732(3) 0.0512(10) Uani 1 1 d .
C2 C 0.65414(15) 0.2573(4) 0.4096(3) 0.0666(11) Uani 1 1 d .
H2A H 0.6806 0.2116 0.4602 0.080 Uiso 1 1 calc R
C3 C 0.65923(14) 0.3608(4) 0.3563(3) 0.0669(12) Uani 1 1 d .
H3 H 0.6900 0.3988 0.3639 0.080 Uiso 1 1 calc R
C4 C 0.60966(14) 0.3992(4) 0.2883(3) 0.0494(10) Uani 1 1 d .
C5 C 0.59459(15) 0.5054(3) 0.2194(3) 0.0522(10) Uani 1 1 d .
C6 C 0.54635(16) 0.5429(4) 0.1555(3) 0.0529(10) Uani 1 1 d .
C7 C 0.53115(17) 0.6496(4) 0.0868(3) 0.0659(11) Uani 1 1 d .
H7 H 0.5531 0.7070 0.0754 0.079 Uiso 1 1 calc R
C8 C 0.47995(17) 0.6522(4) 0.0417(3) 0.0728(12) Uani 1 1 d .
H8 H 0.4591 0.7104 -0.0074 0.087 Uiso 1 1 calc R
C9 C 0.46362(16) 0.5468(4) 0.0847(3) 0.0662(12) Uani 1 1 d .
H9 H 0.4293 0.5273 0.0673 0.079 Uiso 1 1 calc R
C10 C 0.63722(14) 0.5909(4) 0.2223(3) 0.0603(11) Uani 1 1 d .
C11 C 0.66396(16) 0.5658(4) 0.1675(3) 0.0654(12) Uani 1 1 d .
C12 C 0.70307(16) 0.6476(5) 0.1710(4) 0.0730(13) Uani 1 1 d .
C13 C 0.71332(17) 0.7577(5) 0.2279(4) 0.0898(16) Uani 1 1 d .
C14 C 0.6887(2) 0.7839(5) 0.2835(5) 0.1031(18) Uani 1 1 d .
C15 C 0.65108(18) 0.7000(5) 0.2795(4) 0.0881(15) Uani 1 1 d .
C16 C 0.57220(16) 0.1483(3) 0.4070(3) 0.0534(10) Uani 1 1 d .
C17 C 0.59770(16) 0.0488(4) 0.4858(3) 0.0599(11) Uani 1 1 d .
C18 C 0.57779(17) 0.0220(4) 0.5534(4) 0.0775(13) Uani 1 1 d .
H18 H 0.5483 0.0654 0.5479 0.093 Uiso 1 1 calc R
C19 C 0.6012(2) -0.0682(5) 0.6286(4) 0.0969(17) Uani 1 1 d .
H19 H 0.5875 -0.0846 0.6737 0.116 Uiso 1 1 calc R
C20 C 0.6434(2) -0.1326(5) 0.6375(4) 0.1102(19) Uani 1 1 d .
H20 H 0.6593 -0.1919 0.6895 0.132 Uiso 1 1 calc R
C21 C 0.6630(2) -0.1111(5) 0.5706(5) 0.1124(19) Uani 1 1 d .
H21 H 0.6916 -0.1584 0.5757 0.135 Uiso 1 1 calc R
C22 C 0.64082(18) -0.0197(4) 0.4948(4) 0.0896(15) Uani 1 1 d .
H22 H 0.6549 -0.0044 0.4501 0.108 Uiso 1 1 calc R
C23 C 0.5000 0.8635(7) 0.2500 0.145(3) Uani 1 2 d S
H23A H 0.5107 0.9193 0.2105 0.218 Uiso 0.50 1 d PR
H23B H 0.4832 0.7873 0.2118 0.218 Uiso 0.50 1 d PR
H23C H 0.5296 0.8373 0.3095 0.218 Uiso 0.50 1 d PR

loop_
_atom_site_aniso_label
_atom_site_aniso_U_11
_atom_site_aniso_U_22
_atom_site_aniso_U_33
_atom_site_aniso_U_23
_atom_site_aniso_U_13
_atom_site_aniso_U_12
Zn1 0.0541(4) 0.0597(4) 0.0620(5) 0.000 0.0295(4) 0.000
N1 0.0514(19) 0.0455(18) 0.044(2) 0.0062(16) 0.0203(16) 0.0054(16)
N2 0.051(2) 0.055(2) 0.046(2) -0.0001(17) 0.0208(17) 0.0020(17)
F1 0.0852(18) 0.1018(19) 0.089(2) -0.0057(17) 0.0527(15) 0.0083(15)
F2 0.0811(18) 0.168(3) 0.115(2) 0.045(2) 0.0648(17) 0.0185(17)
F3 0.0824(18) 0.118(2) 0.190(3) 0.030(2) 0.063(2) -0.0296(17)
F4 0.151(3) 0.118(2) 0.258(5) -0.082(3) 0.111(3) -0.069(2)
F5 0.144(3) 0.125(2) 0.186(3) -0.083(2) 0.116(3) -0.0590(19)
O1 0.0616(18) 0.0610(17) 0.074(2) 0.0110(15) 0.0322(16) 0.0010(15)
O2 0.206(8) 0.117(6) 0.198(9) -0.015(6) 0.145(7) -0.012(6)
C1 0.046(3) 0.055(2) 0.053(3) -0.007(2) 0.022(2) 0.006(2)
C2 0.062(3) 0.075(3) 0.057(3) 0.008(3) 0.021(2) 0.015(2)
C3 0.047(3) 0.086(3) 0.073(3) -0.001(3) 0.032(2) 0.000(2)
C4 0.047(3) 0.052(2) 0.055(3) -0.006(2) 0.028(2) 0.000(2)
C5 0.060(3) 0.048(2) 0.057(3) -0.009(2) 0.034(2) -0.007(2)
C6 0.060(3) 0.050(2) 0.055(3) -0.004(2) 0.031(2) -0.003(2)
C7 0.081(3) 0.059(3) 0.068(3) 0.009(3) 0.041(3) 0.001(3)
C8 0.083(3) 0.067(3) 0.064(3) 0.019(3) 0.027(3) 0.017(3)
C9 0.064(3) 0.073(3) 0.062(3) 0.003(3) 0.028(3) 0.011(2)
C10 0.061(3) 0.054(3) 0.074(3) -0.002(2) 0.037(3) -0.007(2)
C11 0.058(3) 0.070(3) 0.071(3) 0.010(3) 0.030(3) 0.008(2)
C12 0.052(3) 0.092(4) 0.086(4) 0.019(3) 0.039(3) 0.003(3)
C13 0.063(3) 0.088(4) 0.122(5) 0.017(4) 0.043(3) -0.019(3)
C14 0.098(4) 0.075(4) 0.147(6) -0.033(4) 0.064(4) -0.030(3)
C15 0.078(3) 0.088(4) 0.118(5) -0.029(3) 0.061(3) -0.032(3)
C16 0.067(3) 0.039(2) 0.057(3) -0.004(2) 0.030(2) 0.005(2)
C17 0.078(3) 0.044(2) 0.057(3) -0.001(2) 0.028(3) 0.005(2)
C18 0.108(4) 0.057(3) 0.075(4) -0.006(3) 0.046(3) -0.004(3)
C19 0.161(5) 0.060(3) 0.075(4) 0.018(3) 0.056(4) 0.005(3)
C20 0.145(6) 0.076(4) 0.085(4) 0.029(3) 0.027(4) 0.016(4)
C21 0.109(4) 0.096(4) 0.119(5) 0.042(4) 0.039(4) 0.047(3)
C22 0.099(4) 0.072(3) 0.098(4) 0.021(3) 0.044(3) 0.023(3)
C23 0.219(10) 0.115(7) 0.163(9) 0.000 0.139(8) 0.000

loop_
_atom_type_symbol
_atom_type_description
_atom_type_scat_dispersion_real
_atom_type_scat_dispersion_imag
_atom_type_scat_source
C C 0.0033 0.0016 'International Tables Vol C Tables 4.2.6.8 and 6.1.1.4'
H H 0.0000 0.0000 'International Tables Vol C Tables 4.2.6.8 and 6.1.1.4'
N N 0.0061 0.0033 'International Tables Vol C Tables 4.2.6.8 and 6.1.1.4'
O O 0.0106 0.0060 'International Tables Vol C Tables 4.2.6.8 and 6.1.1.4'
F F 0.0171 0.0103 'International Tables Vol C Tables 4.2.6.8 and 6.1.1.4'
Zn Zn 0.2839 1.4301 'International Tables Vol C Tables 4.2.6.8 and 6.1.1.4'

loop_
_geom_angle_atom_site_label_1
_geom_angle_atom_site_label_2
_geom_angle_atom_site_label_3
_geom_angle
_geom_angle_site_symmetry_1
_geom_angle_site_symmetry_3
N1 Zn1 N1 166.41(16) 2_655 .
N1 Zn1 N2 89.02(12) 2_655 2_655
N1 Zn1 N2 100.37(12) . 2_655
N1 Zn1 N2 100.37(12) 2_655 .
N1 Zn1 N2 89.02(12) . .
N2 Zn1 N2 92.98(15) 2_655 .
N1 Zn1 O1 73.31(10) 2_655 2_655
N1 Zn1 O1 96.34(10) . 2_655
N2 Zn1 O1 161.79(10) 2_655 2_655
N2 Zn1 O1 94.51(10) . 2_655
N1 Zn1 O1 96.34(10) 2_655 .
N1 Zn1 O1 73.31(10) . .
N2 Zn1 O1 94.51(10) 2_655 .
N2 Zn1 O1 161.79(10) . .
O1 Zn1 O1 83.36(12) 2_655 .
C1 N1 C4 107.1(3) . .
C1 N1 Zn1 121.8(2) . .
C4 N1 Zn1 129.2(3) . .
C9 N2 C6 106.2(3) . .
C9 N2 Zn1 127.7(3) . .
C6 N2 Zn1 124.9(3) . .
C16 O1 Zn1 108.9(2) . .
C23 O2 H2 109.5 . .
N1 C1 C2 110.3(3) . .
N1 C1 C16 117.0(3) . .
C2 C1 C16 132.3(4) . .
C3 C2 C1 106.5(4) . .
C3 C2 H2A 126.8 . .
C1 C2 H2A 126.8 . .
C2 C3 C4 107.5(3) . .
C2 C3 H3 126.3 . .
C4 C3 H3 126.3 . .
N1 C4 C3 108.7(3) . .
N1 C4 C5 122.4(3) . .
C3 C4 C5 128.9(4) . .
C6 C5 C4 128.1(3) . .
C6 C5 C10 116.0(4) . .
C4 C5 C10 115.8(4) . .
C5 C6 N2 123.7(4) . .
C5 C6 C7 128.2(4) . .
N2 C6 C7 108.0(3) . .
C8 C7 C6 107.6(4) . .
C8 C7 H7 126.2 . .
C6 C7 H7 126.2 . .
C7 C8 C9 105.7(4) . .
C7 C8 H8 127.1 . .
C9 C8 H8 127.1 . .
N2 C9 C8 112.5(4) . .
N2 C9 H9 123.8 . .
C8 C9 H9 123.8 . .
C15 C10 C11 116.0(4) . .
C15 C10 C5 121.0(4) . .
C11 C10 C5 123.0(4) . .
F1 C11 C10 119.6(4) . .
F1 C11 C12 118.7(4) . .
C10 C11 C12 121.8(4) . .
F2 C12 C13 121.1(5) . .
F2 C12 C11 120.6(5) . .
C13 C12 C11 118.3(4) . .
C14 C13 F3 120.3(6) . .
C14 C13 C12 121.4(5) . .
F3 C13 C12 118.3(5) . .
C13 C14 F4 119.8(5) . .
C13 C14 C15 118.6(5) . .
F4 C14 C15 121.6(5) . .
F5 C15 C10 119.0(4) . .
F5 C15 C14 117.2(5) . .
C10 C15 C14 123.8(5) . .
O1 C16 C1 118.7(4) . .
O1 C16 C17 119.8(4) . .
C1 C16 C17 121.5(4) . .
C22 C17 C18 118.1(4) . .
C22 C17 C16 122.7(4) . .
C18 C17 C16 119.2(4) . .
C19 C18 C17 120.6(4) . .
C19 C18 H18 119.7 . .
C17 C18 H18 119.7 . .
C20 C19 C18 120.8(5) . .
C20 C19 H19 119.6 . .
C18 C19 H19 119.6 . .
C19 C20 C21 120.0(5) . .
C19 C20 H20 120.0 . .
C21 C20 H20 120.0 . .
C20 C21 C22 120.7(5) . .
C20 C21 H21 119.7 . .
C22 C21 H21 119.7 . .
C17 C22 C21 119.8(5) . .
C17 C22 H22 120.1 . .
C21 C22 H22 120.1 . .
O2 C23 O2 119.8(7) . 2_655
O2 C23 H23A 109.4 . .
O2 C23 H23A 22.1 2_655 .
O2 C23 H23B 110.0 . .
O2 C23 H23B 118.1 2_655 .
H23A C23 H23B 109.5 . .
O2 C23 H23C 109.0 . .
O2 C23 H23C 87.4 2_655 .
H23A C23 H23C 109.5 . .
H23B C23 H23C 109.5 . .

loop_
_geom_bond_atom_site_label_1
_geom_bond_atom_site_label_2
_geom_bond_distance
_geom_bond_site_symmetry_2
Zn1 N1 1.967(3) 2_655
Zn1 N1 1.967(3) .
Zn1 N2 2.081(3) 2_655
Zn1 N2 2.081(3) .
Zn1 O1 2.441(2) 2_655
Zn1 O1 2.441(2) .
N1 C1 1.346(4) .
N1 C4 1.363(4) .
N2 C9 1.287(4) .
N2 C6 1.399(4) .
F1 C11 1.326(4) .
F2 C12 1.322(4) .
F3 C13 1.349(4) .
F4 C14 1.332(5) .
F5 C15 1.339(4) .
O1 C16 1.234(4) .
O2 C23 1.483(7) .
O2 H2 0.8200 .
C1 C2 1.390(4) .
C1 C16 1.451(5) .
C2 C3 1.365(5) .
C2 H2A 0.9300 .
C3 C4 1.399(5) .
C3 H3 0.9300 .
C4 C5 1.423(5) .
C5 C6 1.353(5) .
C5 C10 1.494(4) .
C6 C7 1.425(5) .
C7 C8 1.330(4) .
C7 H7 0.9300 .
C8 C9 1.431(5) .
C8 H8 0.9300 .
C9 H9 0.9300 .
C10 C15 1.351(5) .
C10 C11 1.368(5) .
C11 C12 1.387(5) .
C12 C13 1.358(6) .
C13 C14 1.331(6) .
C14 C15 1.362(5) .
C16 C17 1.480(5) .
C17 C22 1.382(5) .
C17 C18 1.384(5) .
C18 C19 1.375(6) .
C18 H18 0.9300 .
C19 C20 1.340(6) .
C19 H19 0.9300 .
C20 C21 1.359(6) .
C20 H20 0.9300 .
C21 C22 1.385(6) .
C21 H21 0.9300 .
C22 H22 0.9300 .
C23 O2 1.483(7) 2_655
C23 H23A 0.9600 .
C23 H23B 0.9600 .
C23 H23C 0.9600 .

loop_
_geom_torsion_atom_site_label_1
_geom_torsion_atom_site_label_2
_geom_torsion_atom_site_label_3
_geom_torsion_atom_site_label_4
_geom_torsion
_geom_torsion_site_symmetry_1
N1 Zn1 N1 C1 -46.4(2) 2_655
N2 Zn1 N1 C1 86.7(3) 2_655
N2 Zn1 N1 C1 179.5(3) .
O1 Zn1 N1 C1 -86.0(3) 2_655
O1 Zn1 N1 C1 -4.9(2) .
N1 Zn1 N1 C4 151.5(3) 2_655
N2 Zn1 N1 C4 -75.4(3) 2_655
N2 Zn1 N1 C4 17.4(3) .
O1 Zn1 N1 C4 111.8(3) 2_655
O1 Zn1 N1 C4 -167.1(3) .
N1 Zn1 N2 C9 8.8(3) 2_655
N1 Zn1 N2 C9 178.9(3) .
N2 Zn1 N2 C9 -80.7(3) 2_655
O1 Zn1 N2 C9 82.7(3) 2_655
O1 Zn1 N2 C9 165.1(3) .
N1 Zn1 N2 C6 174.7(3) 2_655
N1 Zn1 N2 C6 -15.2(3) .
N2 Zn1 N2 C6 85.1(3) 2_655
O1 Zn1 N2 C6 -111.5(3) 2_655
O1 Zn1 N2 C6 -29.1(5) .
N1 Zn1 O1 C16 173.3(2) 2_655
N1 Zn1 O1 C16 2.3(2) .
N2 Zn1 O1 C16 -97.2(2) 2_655
N2 Zn1 O1 C16 16.8(4) .
O1 Zn1 O1 C16 101.0(2) 2_655
C4 N1 C1 C2 -0.8(4) .
Zn1 N1 C1 C2 -166.4(2) .
C4 N1 C1 C16 172.6(3) .
Zn1 N1 C1 C16 7.0(4) .
N1 C1 C2 C3 0.4(4) .
C16 C1 C2 C3 -171.6(4) .
C1 C2 C3 C4 0.1(4) .
C1 N1 C4 C3 0.9(4) .
Zn1 N1 C4 C3 165.0(2) .
C1 N1 C4 C5 -177.1(3) .
Zn1 N1 C4 C5 -12.9(5) .
C2 C3 C4 N1 -0.6(4) .
C2 C3 C4 C5 177.2(4) .
N1 C4 C5 C6 -0.9(6) .
C3 C4 C5 C6 -178.4(4) .
N1 C4 C5 C10 175.0(3) .
C3 C4 C5 C10 -2.5(5) .
C4 C5 C6 N2 2.2(6) .
C10 C5 C6 N2 -173.7(3) .
C4 C5 C6 C7 179.7(4) .
C10 C5 C6 C7 3.8(6) .
C9 N2 C6 C5 177.4(3) .
Zn1 N2 C6 C5 9.0(5) .
C9 N2 C6 C7 -0.5(4) .
Zn1 N2 C6 C7 -168.9(2) .
C5 C6 C7 C8 -178.1(4) .
N2 C6 C7 C8 -0.3(4) .
C6 C7 C8 C9 0.8(4) .
C6 N2 C9 C8 1.0(4) .
Zn1 N2 C9 C8 169.0(2) .
C7 C8 C9 N2 -1.2(5) .
C6 C5 C10 C15 83.6(5) .
C4 C5 C10 C15 -92.8(5) .
C6 C5 C10 C11 -95.6(4) .
C4 C5 C10 C11 88.0(5) .
C15 C10 C11 F1 179.3(4) .
C5 C10 C11 F1 -1.5(6) .
C15 C10 C11 C12 0.2(6) .
C5 C10 C11 C12 179.4(4) .
F1 C11 C12 F2 0.2(6) .
C10 C11 C12 F2 179.3(4) .
F1 C11 C12 C13 178.5(4) .
C10 C11 C12 C13 -2.4(7) .
F2 C12 C13 C14 -178.1(5) .
C11 C12 C13 C14 3.6(8) .
F2 C12 C13 F3 0.1(7) .
C11 C12 C13 F3 -178.2(4) .
F3 C13 C14 F4 0.5(8) .
C12 C13 C14 F4 178.7(4) .
F3 C13 C14 C15 179.3(4) .
C12 C13 C14 C15 -2.5(9) .
C11 C10 C15 F5 -179.1(4) .
C5 C10 C15 F5 1.7(7) .
C11 C10 C15 C14 1.0(7) .
C5 C10 C15 C14 -178.2(5) .
C13 C14 C15 F5 -179.8(5) .
F4 C14 C15 F5 -0.9(8) .
C13 C14 C15 C10 0.1(9) .
F4 C14 C15 C10 179.0(5) .
Zn1 O1 C16 C1 0.3(4) .
Zn1 O1 C16 C17 177.8(3) .
N1 C1 C16 O1 -4.3(5) .
C2 C1 C16 O1 167.3(4) .
N1 C1 C16 C17 178.3(3) .
C2 C1 C16 C17 -10.1(6) .
O1 C16 C17 C22 146.9(4) .
C1 C16 C17 C22 -35.8(5) .
O1 C16 C17 C18 -32.9(5) .
C1 C16 C17 C18 144.4(4) .
C22 C17 C18 C19 1.4(6) .
C16 C17 C18 C19 -178.8(4) .
C17 C18 C19 C20 -0.5(7) .
C18 C19 C20 C21 -1.4(8) .
C19 C20 C21 C22 2.3(9) .
C18 C17 C22 C21 -0.6(6) .
C16 C17 C22 C21 179.6(4) .
C20 C21 C22 C17 -1.3(8) .
